data_4517330
loop_
_publ_author_name
'Mart\'inez-Mart\'inez, Antonio J.'
'Royle, Cameron G.'
'Furfari, Samantha K.'
'Suriye, Kongkiat'
'Weller, Andrew S.'

_publ_section_title
;
 Solid--State Molecular Organometallic Catalysis in Gas/Solid Flow
 (Flow-SMOM) as Demonstrated by Efficient Room Temperature and Pressure
 1-Butene Isomerization
;
_journal_name_full 'ACS Catalysis'
_journal_page_first 1984
_journal_page_last 1992
_journal_paper_doi 10.1021/acscatal.9b03727
_journal_year 2020
_chemical_formula_moiety 'C22 H48 P2 Rh, C32 H12 B F24'
_chemical_formula_sum 'C54 H60 B F24 P2 Rh'
_chemical_formula_weight 1340.68
_space_group_crystal_system monoclinic
_space_group_IT_number 14
_space_group_name_Hall '-P 2ybc'
_space_group_name_H-M_alt 'P 1 21/c 1'
_atom_sites_solution_hydrogens geom
_atom_sites_solution_primary dual
_audit_creation_date 2019-01-16
_audit_creation_method
;
Olex2 1.2
(compiled 2018.05.29 svn.r3508 for OlexSys, GUI svn.r5506)
;
_cell_angle_alpha 90
_cell_angle_beta 96.4570(10)
_cell_angle_gamma 90
_cell_formula_units_Z 4
_cell_length_a 13.8945(2)
_cell_length_b 17.8193(2)
_cell_length_c 23.5243(4)
_cell_measurement_reflns_used 16137
_cell_measurement_temperature 150.01(10)
_cell_measurement_theta_max 76.4280
_cell_measurement_theta_min 3.1120
_cell_volume 5787.44(14)
_computing_cell_refinement 'CrysAlisPro 1.171.39.46 (Rigaku OD, 2018)'
_computing_data_collection 'CrysAlisPro 1.171.39.46 (Rigaku OD, 2018)'
_computing_data_reduction 'CrysAlisPro 1.171.39.46 (Rigaku OD, 2018)'
_computing_molecular_graphics 'Olex2 (Dolomanov et al., 2009)'
_computing_publication_material 'Olex2 (Dolomanov et al., 2009)'
_computing_structure_refinement 'ShelXL (Sheldrick, 2015)'
_computing_structure_solution 'ShelXT (Sheldrick, 2015)'
_diffrn_ambient_environment N~2~
_diffrn_ambient_temperature 150.01(10)
_diffrn_detector 'CCD plate'
_diffrn_detector_area_resol_mean 10.5035
_diffrn_detector_type Atlas
_diffrn_measured_fraction_theta_full 1.000
_diffrn_measured_fraction_theta_max 0.995
_diffrn_measurement_details
;
List of Runs (angles in degrees, time in seconds):

  # Type    Start    End  Width  t~exp~   \w     \q     \k     \f   Frames
--------------------------------------------------------------------------
  1  \w    -72.00 -36.00   1.00    4.00    --    0.00-178.00   0.00   36
  2  \w     10.00  42.00   1.00    4.00    --    0.00 -99.00 -30.00   32
  3  \w     17.00  44.00   1.00    4.00    --    0.00 -99.00   0.00   27
  4  \w      3.00  43.00   1.00    4.00    --    0.00 -99.00 -90.00   40
  5  \w    -47.00  17.00   1.00   12.00    --  -60.50  30.00 150.00   64
  6  \w    -47.00  30.00   1.00   12.00    --  -60.50  30.00 -30.00   77
  7  \w    -11.00  30.00   1.00   12.00    --  -60.50  30.00-180.00   41
  8  \w    106.00 131.00   1.00   12.00    --   60.50 125.00 -90.00   25
  9  \w    119.00 152.00   1.00   12.00    --   60.50 125.00  60.00   33
 10  \w     97.00 152.00   1.00   12.00    --   60.50 125.00   0.00   55
 11  \w     44.00 103.00   1.00   12.00    --   60.50 -94.00  90.00   59
 12  \w    115.00 144.00   1.00   12.00    --   60.50 125.00-180.00   29
 13  \w     -4.00  22.00   1.00   12.00    --   60.50 -94.00  90.00   26
 14  \w     85.00 164.00   1.00   22.00    --  121.00 -77.00 150.00   79
 15  \w    118.00 177.00   1.00   22.00    --  121.00 111.00-120.00   59
 16  \w     24.00  50.00   1.00   22.00    --  121.00 -77.00 150.00   26
 17  \w    132.00 178.00   1.00   22.00    --  121.00  37.00  30.00   46
 18  \w    140.00 165.00   1.00   22.00    --  121.00 111.00 -90.00   25
 19  \w    103.00 165.00   1.00   22.00    --  121.00 -77.00-180.00   62
 20  \w    141.00 175.00   1.00   22.00    --  121.00  37.00 -60.00   34
 21  \w     21.00  86.00   1.00   22.00    --  121.00 -77.00-180.00   65
 22  \w    100.00 126.00   1.00   22.00    --  121.00  37.00  30.00   26
 23  \w     74.00 135.00   1.00   22.00    --  121.00  37.00 -60.00   61
 24  \w    130.00 177.00   1.00   22.00    --  121.00  50.00-120.00   47
 25  \w     79.00 107.00   1.00   22.00    --  121.00  50.00-120.00   28
 26  \w    132.00 170.00   1.00   22.00    --  121.00 111.00   0.00   38
 27  \w    101.00 136.00   1.00   22.00    --  121.00 111.00 -90.00   35
 28  \w    114.00 163.00   1.00   22.00    --  121.00 -63.00 -60.00   49
 29  \w    -78.00 -35.00   1.00    4.00    --    0.00-178.00 -60.00   43
 30  \w    -97.00 -70.00   1.00    4.00    --    0.00 178.00-120.00   27
 31  \w     21.00  48.00   1.00    4.00    --    0.00 -99.00 -60.00   27
 32  \w      1.00  51.00   1.00    4.00    --    0.00 -99.00  90.00   50
 33  \w   -121.00 -83.00   1.00   12.00    --  -60.50 -94.00-150.00   38
 34  \w   -155.00 -39.00   1.00   12.00    --  -60.50 -15.00  30.00  116
 35  \w    127.00 152.00   1.00   12.00    --   60.50 125.00-180.00   25
 36  \w     28.00  59.00   1.00   12.00    --   60.50-125.00-120.00   31
 37  \w     86.00 117.00   1.00   12.00    --   60.50-125.00-120.00   31
 38  \w    106.00 151.00   1.00   12.00    --   60.50 125.00 120.00   45
 39  \w     40.00 105.00   1.00   22.00    --  121.00-111.00  90.00   65
 40  \w     39.00  65.00   1.00   22.00    --  121.00-111.00 -30.00   26
 41  \w     83.00 112.00   1.00   22.00    --  121.00-111.00 -30.00   29
 42  \w    151.00 177.00   1.00   22.00    --  121.00  55.00  69.00   26
 43  \w     52.00  89.00   1.00   22.00    --  121.00-111.00 120.00   37
 44  \w     93.00 178.00   1.00   22.00    --  121.00  50.00  60.00   85
 45  \w    128.00 172.00   1.00   22.00    --  121.00  50.00   0.00   44
 46  \w    143.00 169.00   1.00   22.00    --  121.00  92.00 -64.00   26
 47  \w     76.00 102.00   1.00   22.00    --  121.00-111.00 -60.00   26
 48  \w    148.00 174.00   1.00   22.00    --  121.00  63.00  30.00   26
 49  \w     93.00 122.00   1.00   22.00    --  121.00  63.00  30.00   29
 50  \w     67.00 110.00   1.00   22.00    --  121.00-111.00-180.00   43
 51  \w     85.00 111.00   1.00   22.00    --  121.00 178.00  90.00   26
 52  \w    113.00 143.00   1.00   22.00    --  121.00 178.00  90.00   30
 53  \w     30.00  63.00   1.00   22.00    --  121.00 -50.00-180.00   33
 54  \w     67.00  93.00   1.00   22.00    --  121.00 -50.00-180.00   26
 55  \w    146.00 172.00   1.00   22.00    --  121.00  77.00-120.00   26
 56  \w    116.00 142.00   1.00   22.00    --  121.00  55.00  69.00   26
 57  \w    118.00 175.00   1.00   22.00    --  121.00  50.00 -30.00   57
 58  \w     80.00 112.00   1.00   22.00    --  121.00  50.00 -30.00   32
 59  \w     77.00 103.00   1.00   22.00    --  121.00  77.00-120.00   26
 60  \w     32.00  57.00   1.00   22.00    --  121.00-111.00 -60.00   25
 61  \w     84.00 111.00   1.00   22.00    --  121.00-111.00-150.00   27
 62  \w     86.00 112.00   1.00   22.00    --  121.00-111.00 -90.00   26
;
_diffrn_measurement_device 'four-circle diffractometer'
_diffrn_measurement_device_type 'SuperNova, Dual, Cu at home/near, Atlas'
_diffrn_measurement_method '\w scans'
_diffrn_orient_matrix_type 'CrysAlisPro convention (1999,Acta A55,543-557)'
_diffrn_orient_matrix_UB_11 0.0562576000
_diffrn_orient_matrix_UB_12 0.0409119000
_diffrn_orient_matrix_UB_13 -0.0435822000
_diffrn_orient_matrix_UB_21 -0.0676598000
_diffrn_orient_matrix_UB_22 0.0682994000
_diffrn_orient_matrix_UB_23 0.0016319000
_diffrn_orient_matrix_UB_31 0.0685909000
_diffrn_orient_matrix_UB_32 0.0337690000
_diffrn_orient_matrix_UB_33 0.0493963000
_diffrn_radiation_monochromator mirror
_diffrn_radiation_probe x-ray
_diffrn_radiation_type CuK\a
_diffrn_radiation_wavelength 1.54184
_diffrn_reflns_av_R_equivalents 0.0531
_diffrn_reflns_av_unetI/netI 0.0406
_diffrn_reflns_Laue_measured_fraction_full 1.000
_diffrn_reflns_Laue_measured_fraction_max 0.995
_diffrn_reflns_limit_h_max 17
_diffrn_reflns_limit_h_min -17
_diffrn_reflns_limit_k_max 22
_diffrn_reflns_limit_k_min -22
_diffrn_reflns_limit_l_max 29
_diffrn_reflns_limit_l_min -28
_diffrn_reflns_number 55357
_diffrn_reflns_point_group_measured_fraction_full 1.000
_diffrn_reflns_point_group_measured_fraction_max 0.995
_diffrn_reflns_theta_full 67.684
_diffrn_reflns_theta_max 76.684
_diffrn_reflns_theta_min 3.118
_diffrn_source 'micro-focus sealed X-ray tube'
_diffrn_source_type 'SuperNova (Cu) X-ray Source'
_exptl_absorpt_coefficient_mu 3.936
_exptl_absorpt_correction_T_max 1.00000
_exptl_absorpt_correction_T_min 0.69245
_exptl_absorpt_correction_type multi-scan
_exptl_absorpt_process_details
;
CrysAlisPro 1.171.39.46 (Rigaku Oxford Diffraction, 2018)
Empirical absorption correction using spherical harmonics,
 implemented in SCALE3 ABSPACK scaling algorithm.
;
_exptl_crystal_colour orange
_exptl_crystal_colour_primary orange
_exptl_crystal_density_diffrn 1.539
_exptl_crystal_description plate
_exptl_crystal_F_000 2720
_exptl_crystal_size_max 0.18
_exptl_crystal_size_mid 0.16
_exptl_crystal_size_min 0.06
_refine_diff_density_max 0.738
_refine_diff_density_min -1.021
_refine_diff_density_rms 0.062
_refine_ls_extinction_method none
_refine_ls_goodness_of_fit_ref 1.025
_refine_ls_hydrogen_treatment constr
_refine_ls_matrix_type full
_refine_ls_number_parameters 988
_refine_ls_number_reflns 12140
_refine_ls_number_restraints 961
_refine_ls_restrained_S_all 1.098
_refine_ls_R_factor_all 0.0550
_refine_ls_R_factor_gt 0.0410
_refine_ls_shift/su_max 0.002
_refine_ls_shift/su_mean 0.000
_refine_ls_structure_factor_coef Fsqd
_refine_ls_weighting_details 'w=1/[\s^2^(Fo^2^)+(0.0565P)^2^+2.4953P] where P=(Fo^2^+2Fc^2^)/3'
_refine_ls_weighting_scheme calc
_refine_ls_wR_factor_gt 0.1040
_refine_ls_wR_factor_ref 0.1133
_reflns_Friedel_coverage 0.000
_reflns_number_gt 9711
_reflns_number_total 12140
_reflns_threshold_expression 'I > 2\s(I)'
_cod_data_source_file cs9b03727_si_002.cif
_cod_data_source_block 10_and_11
_cod_depositor_comments 'Adding full bibliography for 4517328--4517333.cif.'
_cod_database_code 4517330
_shelx_shelxl_version_number 2018/1
_chemical_oxdiff_formula 'C54 H66 Rh1 P2 B1 F24'
_shelx_space_group_comment
;
The symmetry employed for this shelxl refinement is uniquely defined
by the following loop, which should always be used as a source of
symmetry information in preference to the above space-group names.
They are only intended as comments.
;
_shelx_estimated_absorpt_t_max 0.798
_shelx_estimated_absorpt_t_min 0.538
_reflns_odcompleteness_completeness 99.97
_reflns_odcompleteness_iscentric 1
_reflns_odcompleteness_theta 74.33
_olex2_refinement_description
;
1. Fixed Uiso
 At 1.2 times of:
  All C(H) groups, All C(H,H) groups
 At 1.5 times of:
  All C(H,H,H) groups
2. Restrained distances
 F14A-F15A \\sim F14A-F13A \\sim F14-F15 \\sim F14-F13 \\sim F15A-F13A \\sim
F15-F13
 with sigma of 0.04
 C45-F14A \\sim C45-F14 \\sim C45-F15A \\sim C45-F15 \\sim C45-F13 \\sim
C45-F13A
 with sigma of 0.02
 F17-F18 \\sim F17-F16 \\sim F17A-F18A \\sim F17A-F16A \\sim F18-F16 \\sim
F18A-F16A
 with sigma of 0.04
 C46-F17 \\sim C46-F17A \\sim C46-F18 \\sim C46-F18A \\sim C46-F16 \\sim
C46-F16A
 with sigma of 0.02
 F5-F4 \\sim F5-F6 \\sim F5A-F4A \\sim F5A-F6A \\sim F4-F6 \\sim F4A-F6A
 with sigma of 0.04
 C30-F5 \\sim C30-F5A \\sim C30-F4 \\sim C30-F4A \\sim C30-F6 \\sim C30-F6A
 with sigma of 0.02
 F3A-F2A \\sim F3A-F1A \\sim F3-F2 \\sim F3-F1 \\sim F2-F1 \\sim F2A-F1A
 with sigma of 0.04
 C29-F3A \\sim C29-F3 \\sim C29-F2 \\sim C29-F2A \\sim C29-F1A \\sim C29-F1
 with sigma of 0.02
 F24A-F23A \\sim F24A-F22A \\sim F24-F23 \\sim F24-F22 \\sim F23A-F22A \\sim
F23-F22
 with sigma of 0.04
 C54-F24A \\sim C54-F24 \\sim C54-F23A \\sim C54-F23 \\sim C54-F22 \\sim
C54-F22A
 with sigma of 0.02
 F8A-F9A \\sim F8A-F7A \\sim F8-F9 \\sim F8-F7 \\sim F9-F7 \\sim F9A-F7A
 with sigma of 0.04
 C37-F8A \\sim C37-F8 \\sim C37-F9 \\sim C37-F9A \\sim C37-F7A \\sim C37-F7
 with sigma of 0.02
 F11-F12 \\sim F11-F10 \\sim F11A-F12A \\sim F11A-F10A \\sim F12-F10 \\sim
F12A-F10A
 with sigma of 0.04
 C38-F11 \\sim C38-F11A \\sim C38-F12 \\sim C38-F12A \\sim C38-F10 \\sim
C38-F10A
 with sigma of 0.02
3. Uiso/Uaniso restraints and constraints
F13 \\sim F15 \\sim F14 \\sim C45 \\sim F13A \\sim F15A \\sim F14A: within 2A
with sigma of 0.01 and sigma for terminal atoms of 0.01
F18 \\sim F16 \\sim F17 \\sim C46 \\sim F18A \\sim F16A \\sim F17A: within 2A
with sigma of 0.01 and sigma for terminal atoms of 0.01
F6 \\sim F5 \\sim C30 \\sim F4 \\sim F6A \\sim F5A \\sim F4A: within 2A with
sigma of 0.04 and sigma for terminal atoms of 0.08
F2 \\sim F1 \\sim F3 \\sim C29 \\sim F2A \\sim F1A \\sim F3A: within 2A with
sigma of 0.01 and sigma for terminal atoms of 0.01
F22 \\sim F24 \\sim F23 \\sim C54 \\sim F22A \\sim F24A \\sim F23A: within 2A
with sigma of 0.01 and sigma for terminal atoms of 0.01
F7 \\sim F9 \\sim F8 \\sim C37 \\sim F7A \\sim F9A \\sim F8A: within 2A with
sigma of 0.01 and sigma for terminal atoms of 0.01
F12 \\sim F11 \\sim F10 \\sim C38 \\sim F12A \\sim F11A \\sim F10A: within 2A
with sigma of 0.01 and sigma for terminal atoms of 0.01
4. Rigid body (RIGU) restrains
 F13, F15, F14, C45, F13A, F15A, F14A
 with sigma for 1-2 distances of 0.004 and sigma for 1-3 distances of 0.004
 F18, F16, F17, C46, F18A, F16A, F17A
 with sigma for 1-2 distances of 0.004 and sigma for 1-3 distances of 0.004
 F6, F5, C30, F4, F6A, F5A, F4A
 with sigma for 1-2 distances of 0.004 and sigma for 1-3 distances of 0.004
 F2, F1, F3, C29, F2A, F1A, F3A
 with sigma for 1-2 distances of 0.004 and sigma for 1-3 distances of 0.004
 F22, F24, F23, C54, F22A, F24A, F23A
 with sigma for 1-2 distances of 0.004 and sigma for 1-3 distances of 0.004
 F7, F9, F8, C37, F7A, F9A, F8A
 with sigma for 1-2 distances of 0.004 and sigma for 1-3 distances of 0.004
 F12, F11, F10, C38, F12A, F11A, F10A
 with sigma for 1-2 distances of 0.004 and sigma for 1-3 distances of 0.004
5. Others
 1*[Sof(C4)+Sof(H4A)+Sof(H4B)+Sof(H4C)+Sof(C1)+Sof(H1A)+Sof(H1B)+Sof(H1C)+
 Sof(C3)+Sof(H3)+Sof(C2)+Sof(H2)]+1*[Sof(C2A)+Sof(H2A)+Sof(C3A)+Sof(H3AA)+
 Sof(H3AB)+Sof(C1A)+Sof(H1AA)+Sof(H1AB)+Sof(C4A)+Sof(H4AA)+Sof(H4AB)+Sof(H4AC)]=
 1 with esd of 0.0001
 Sof(C4)=Sof(H4A)=Sof(H4B)=Sof(H4C)=Sof(C1)=Sof(H1A)=Sof(H1B)=Sof(H1C)=Sof(C3)=
 Sof(H3)=Sof(C2)=Sof(H2)=FVAR(1)
 Sof(C2A)=Sof(H2A)=Sof(C3A)=Sof(H3AA)=Sof(H3AB)=Sof(C1A)=Sof(H1AA)=Sof(H1AB)=
 Sof(C4A)=Sof(H4AA)=Sof(H4AB)=Sof(H4AC)=FVAR(2)
 Sof(F13A)=Sof(F15A)=Sof(F14A)=1-FVAR(3)
 Sof(F13)=Sof(F15)=Sof(F14)=FVAR(3)
 Sof(F18A)=Sof(F16A)=Sof(F17A)=1-FVAR(4)
 Sof(F18)=Sof(F16)=Sof(F17)=FVAR(4)
 Sof(F6A)=Sof(F5A)=Sof(F4A)=1-FVAR(5)
 Sof(F6)=Sof(F5)=Sof(F4)=FVAR(5)
 Sof(F2A)=Sof(F1A)=Sof(F3A)=1-FVAR(6)
 Sof(F2)=Sof(F1)=Sof(F3)=FVAR(6)
 Sof(F22A)=Sof(F24A)=Sof(F23A)=1-FVAR(7)
 Sof(F22)=Sof(F24)=Sof(F23)=FVAR(7)
 Sof(F7A)=Sof(F9A)=Sof(F8A)=1-FVAR(8)
 Sof(F7)=Sof(F9)=Sof(F8)=FVAR(8)
 Sof(F12A)=Sof(F11A)=Sof(F10A)=1-FVAR(9)
 Sof(F12)=Sof(F11)=Sof(F10)=FVAR(9)
6.a Ternary CH refined with riding coordinates:
 C3(H3), C2(H2)
6.b Secondary CH2 refined with riding coordinates:
 C5(H5A,H5B), C6(H6A,H6B), C3A(H3AA,H3AB)
6.c Aromatic/amide H refined with riding coordinates:
 C40(H40), C28(H28), C44(H44), C24(H24), C48(H48), C42(H42), C32(H32),
 C36(H36), C26(H26), C52(H52), C34(H34), C50(H50), C2A(H2A)
6.d X=CH2 refined with riding coordinates:
 C1A(H1AA,H1AB)
6.e Idealised Me refined as rotating group:
 C20(H20A,H20B,H20C), C10(H10A,H10B,H10C), C22(H22A,H22B,H22C), C16(H16A,H16B,
 H16C), C14(H14A,H14B,H14C), C17(H17A,H17B,H17C), C18(H18A,H18B,H18C), C9(H9A,
 H9B,H9C), C13(H13A,H13B,H13C), C21(H21A,H21B,H21C), C12(H12A,H12B,H12C),
 C8(H8A,H8B,H8C), C4(H4A,H4B,H4C), C1(H1A,H1B,H1C), C4A(H4AA,H4AB,H4AC)
;
_olex2_submission_special_instructions 'No special instructions were received'
_oxdiff_exptl_absorpt_empirical_details
;
Empirical correction (ABSPACK) includes:
- Absorption correction using spherical harmonics
- Frame scaling
;
_oxdiff_exptl_absorpt_empirical_full_max 1.882
_oxdiff_exptl_absorpt_empirical_full_min 0.409

loop_
_space_group_symop_operation_xyz
'x, y, z'
'-x, y+1/2, -z+1/2'
'-x, -y, -z'
'x, -y-1/2, z-1/2'

loop_
_atom_site_label
_atom_site_type_symbol
_atom_site_fract_x
_atom_site_fract_y
_atom_site_fract_z
_atom_site_U_iso_or_equiv
_atom_site_adp_type
_atom_site_occupancy
_atom_site_site_symmetry_order
_atom_site_calc_flag
_atom_site_refinement_flags_posn
_atom_site_refinement_flags_adp
_atom_site_refinement_flags_occupancy
_atom_site_disorder_assembly
_atom_site_disorder_group
Rh1 Rh 1.27742(2) 0.41308(2) 0.81558(2) 0.03607(7) Uani 1 1 d . . . . .
P2 P 1.19633(5) 0.30298(4) 0.80543(3) 0.03261(14) Uani 1 1 d . . . . .
P1 P 1.18119(5) 0.44322(4) 0.88376(3) 0.03589(15) Uani 1 1 d . . . . .
F19 F 0.50008(15) 0.16983(12) 0.68079(8) 0.0567(5) Uani 1 1 d . . . . .
F18 F 0.7359(3) 0.5835(2) 0.44985(16) 0.0495(7) Uani 0.858(11) 1 d D U P A 1
F16 F 0.59588(18) 0.6360(2) 0.43925(17) 0.0556(10) Uani 0.858(11) 1 d D U P A 1
F20 F 0.44443(19) 0.10362(13) 0.60869(10) 0.0714(7) Uani 1 1 d . . . . .
F13 F 0.3919(5) 0.4975(3) 0.6397(4) 0.0583(13) Uani 0.717(17) 1 d D U P B 1
F15 F 0.3645(3) 0.5893(4) 0.5811(2) 0.0541(11) Uani 0.717(17) 1 d D U P B 1
F21 F 0.38290(14) 0.21059(16) 0.62258(12) 0.0785(8) Uani 1 1 d . . . . .
F17 F 0.7076(4) 0.6771(2) 0.50219(16) 0.0687(11) Uani 0.858(11) 1 d D U P A 1
F14 F 0.4536(4) 0.6055(4) 0.6605(3) 0.0655(14) Uani 0.717(17) 1 d D U P B 1
F22 F 0.5635(3) 0.13545(18) 0.42816(13) 0.0716(9) Uani 0.861(5) 1 d D U P C 1
F24 F 0.6093(3) 0.24318(17) 0.40490(12) 0.0770(10) Uani 0.861(5) 1 d D U P C 1
F7 F 0.6541(6) 0.5345(5) 0.7897(3) 0.0692(15) Uani 0.576(11) 1 d D U P D 1
F9 F 0.8048(8) 0.5447(7) 0.8146(4) 0.085(2) Uani 0.576(11) 1 d D U P D 1
F23 F 0.7118(2) 0.1648(2) 0.44416(13) 0.0799(11) Uani 0.861(5) 1 d D U P C 1
F12 F 0.8320(3) 0.17077(17) 0.75651(14) 0.0804(10) Uani 0.840(4) 1 d D U P E 1
F2 F 0.9877(5) 0.5844(3) 0.5861(4) 0.0624(15) Uani 0.481(11) 1 d D U P F 1
C31 C 0.73852(17) 0.37251(15) 0.67966(11) 0.0307(5) Uani 1 1 d . . . . .
F1 F 1.1187(5) 0.5307(6) 0.5768(5) 0.0760(19) Uani 0.481(11) 1 d D U P F 1
C47 C 0.65921(17) 0.30734(14) 0.58225(11) 0.0294(5) Uani 1 1 d . . . . .
C23 C 0.83382(18) 0.38159(15) 0.59068(11) 0.0300(5) Uani 1 1 d . . . . .
C40 C 0.57745(18) 0.47460(15) 0.60948(12) 0.0325(5) Uani 1 1 d . . . . .
H40 H 0.556339 0.444942 0.639263 0.039 Uiso 1 1 calc R . . . .
C28 C 0.87938(18) 0.32298(15) 0.56476(11) 0.0329(5) Uani 1 1 d . . . . .
H28 H 0.845701 0.276958 0.557563 0.040 Uiso 1 1 calc R . . . .
C39 C 0.66300(17) 0.45464(14) 0.58706(11) 0.0296(5) Uani 1 1 d . . . . .
C44 C 0.68872(18) 0.50047(14) 0.54294(11) 0.0311(5) Uani 1 1 d . . . . .
H44 H 0.745542 0.488741 0.525750 0.037 Uiso 1 1 calc R . . . .
F11 F 0.7221(2) 0.18955(16) 0.80953(18) 0.0819(10) Uani 0.840(4) 1 d D U P E 1
C24 C 0.89035(18) 0.44625(15) 0.60302(12) 0.0334(5) Uani 1 1 d . . . . .
H24 H 0.863676 0.486787 0.622283 0.040 Uiso 1 1 calc R . . . .
C48 C 0.59301(18) 0.26990(15) 0.61268(12) 0.0326(5) Uani 1 1 d . . . . .
H48 H 0.585816 0.286209 0.650423 0.039 Uiso 1 1 calc R . . . .
C27 C 0.97275(19) 0.32999(16) 0.54912(12) 0.0359(6) Uani 1 1 d . . . . .
F6 F 1.0606(13) 0.2812(8) 0.4774(5) 0.087(4) Uani 0.443(19) 1 d D U P G 1
C42 C 0.54979(19) 0.58097(15) 0.54616(12) 0.0346(5) Uani 1 1 d . . . . .
H42 H 0.511878 0.622923 0.532423 0.041 Uiso 1 1 calc R . . . .
C32 C 0.7333(2) 0.43348(16) 0.71629(12) 0.0362(6) Uani 1 1 d . . . . .
H32 H 0.718637 0.481677 0.700348 0.043 Uiso 1 1 calc R . . . .
C49 C 0.53727(18) 0.20997(15) 0.59028(12) 0.0333(5) Uani 1 1 d . . . . .
C36 C 0.76314(18) 0.30373(16) 0.70643(12) 0.0341(5) Uani 1 1 d . . . . .
H36 H 0.769620 0.260798 0.683224 0.041 Uiso 1 1 calc R . . . .
C43 C 0.63400(19) 0.56282(15) 0.52324(12) 0.0335(5) Uani 1 1 d . . . . .
C26 C 1.02570(19) 0.39477(17) 0.55990(13) 0.0392(6) Uani 1 1 d . . . . .
H26 H 1.088852 0.399570 0.548481 0.047 Uiso 1 1 calc R . . . .
C51 C 0.60879(19) 0.22077(15) 0.50379(12) 0.0342(5) Uani 1 1 d . . . . .
C52 C 0.66298(18) 0.28196(15) 0.52586(11) 0.0314(5) Uani 1 1 d . . . . .
H52 H 0.703627 0.307293 0.502221 0.038 Uiso 1 1 calc R . . . .
C41 C 0.52213(18) 0.53644(15) 0.58965(12) 0.0346(6) Uani 1 1 d . . . . .
C34 C 0.7708(2) 0.35712(18) 0.80101(13) 0.0404(6) Uani 1 1 d . . . . .
H34 H 0.780283 0.351945 0.841445 0.048 Uiso 1 1 calc R . . . .
C50 C 0.54549(19) 0.18379(15) 0.53539(12) 0.0358(6) Uani 1 1 d . . . . .
H50 H 0.508870 0.141948 0.520150 0.043 Uiso 1 1 calc R . . . .
F10 F 0.8653(3) 0.22343(19) 0.83714(16) 0.0931(12) Uani 0.840(4) 1 d D U P E 1
C35 C 0.77844(19) 0.29586(16) 0.76560(13) 0.0365(6) Uani 1 1 d . . . . .
C25 C 0.9841(2) 0.45291(16) 0.58797(13) 0.0382(6) Uani 1 1 d . . . . .
C33 C 0.7490(2) 0.42589(17) 0.77586(13) 0.0428(7) Uani 1 1 d . . . . .
C5 C 1.0845(2) 0.37183(17) 0.88262(14) 0.0406(6) Uani 1 1 d . . . . .
H5A H 1.064377 0.366908 0.921501 0.049 Uiso 1 1 calc R . . . .
H5B H 1.027583 0.388777 0.856701 0.049 Uiso 1 1 calc R . . . .
F3 F 1.0620(9) 0.5313(5) 0.6576(3) 0.089(2) Uani 0.481(11) 1 d D U P F 1
C19 C 1.1162(2) 0.29432(18) 0.73579(14) 0.0458(7) Uani 1 1 d . . . . .
C46 C 0.6682(2) 0.61410(17) 0.47921(14) 0.0436(6) Uani 1 1 d D U . . .
C53 C 0.4670(2) 0.17366(19) 0.62515(14) 0.0448(7) Uani 1 1 d . . . . .
C54 C 0.6232(2) 0.19240(19) 0.44535(13) 0.0478(7) Uani 1 1 d D U . . .
C45 C 0.4344(2) 0.55723(18) 0.61767(14) 0.0455(7) Uani 1 1 d D U . . .
C6 C 1.1172(2) 0.29511(16) 0.86271(13) 0.0409(6) Uani 1 1 d . . . . .
H6A H 1.059423 0.265008 0.848776 0.049 Uiso 1 1 calc R . . . .
H6B H 1.152230 0.268324 0.895636 0.049 Uiso 1 1 calc R . . . .
F5 F 1.0834(10) 0.2298(8) 0.5558(5) 0.103(4) Uani 0.443(19) 1 d D U P G 1
C20 C 1.0340(2) 0.3510(2) 0.73720(16) 0.0540(8) Uani 1 1 d . . . . .
H20A H 0.997335 0.339547 0.769348 0.081 Uiso 1 1 calc GR . . . .
H20B H 0.990887 0.348192 0.701313 0.081 Uiso 1 1 calc GR . . . .
H20C H 1.061108 0.401726 0.741825 0.081 Uiso 1 1 calc GR . . . .
C30 C 1.0155(2) 0.26534(19) 0.51978(15) 0.0499(7) Uani 1 1 d D U . . .
C38 C 0.7983(3) 0.2203(2) 0.79219(15) 0.0519(7) Uani 1 1 d D U . . .
C7 C 1.2446(3) 0.4428(2) 0.95851(14) 0.0503(8) Uani 1 1 d . . . . .
B1 B 0.7235(2) 0.37886(16) 0.60968(13) 0.0288(5) Uani 1 1 d . . . . .
F8 F 0.7113(7) 0.4783(3) 0.8644(2) 0.0815(18) Uani 0.576(11) 1 d D U P D 1
C29 C 1.0410(2) 0.52263(19) 0.60307(16) 0.0525(7) Uani 1 1 d D U . . .
C10 C 1.2722(3) 0.3614(2) 0.97383(14) 0.0529(8) Uani 1 1 d . . . . .
H10A H 1.213233 0.331170 0.973785 0.079 Uiso 1 1 calc GR . . . .
H10B H 1.308862 0.359760 1.011902 0.079 Uiso 1 1 calc GR . . . .
H10C H 1.312018 0.341197 0.945577 0.079 Uiso 1 1 calc GR . . . .
C15 C 1.2768(3) 0.21700(17) 0.81748(14) 0.0465(7) Uani 1 1 d . . . . .
C11 C 1.1095(3) 0.53312(18) 0.87053(17) 0.0538(8) Uani 1 1 d . . . . .
C22 C 1.1732(3) 0.3159(3) 0.68593(15) 0.0621(10) Uani 1 1 d . . . . .
H22A H 1.196154 0.367707 0.690922 0.093 Uiso 1 1 calc GR . . . .
H22B H 1.130937 0.311557 0.649795 0.093 Uiso 1 1 calc GR . . . .
H22C H 1.228705 0.282135 0.685251 0.093 Uiso 1 1 calc GR . . . .
F4 F 0.9549(6) 0.2092(5) 0.5040(7) 0.079(3) Uani 0.443(19) 1 d D U P G 1
C16 C 1.3552(3) 0.2362(2) 0.86705(15) 0.0540(8) Uani 1 1 d . . . . .
H16A H 1.382810 0.285646 0.860324 0.081 Uiso 1 1 calc GR . . . .
H16B H 1.406553 0.198269 0.869182 0.081 Uiso 1 1 calc GR . . . .
H16C H 1.326225 0.237025 0.903134 0.081 Uiso 1 1 calc GR . . . .
C14 C 1.0724(3) 0.5346(2) 0.80637(17) 0.0588(9) Uani 1 1 d . . . . .
H14A H 1.126957 0.527381 0.783890 0.088 Uiso 1 1 calc GR . . . .
H14B H 1.041618 0.583082 0.796640 0.088 Uiso 1 1 calc GR . . . .
H14C H 1.025116 0.494235 0.797743 0.088 Uiso 1 1 calc GR . . . .
C17 C 1.2228(3) 0.14691(18) 0.83439(19) 0.0642(10) Uani 1 1 d . . . . .
H17A H 1.192051 0.157341 0.869044 0.096 Uiso 1 1 calc GR . . . .
H17B H 1.268761 0.105361 0.841724 0.096 Uiso 1 1 calc GR . . . .
H17C H 1.173139 0.133184 0.803213 0.096 Uiso 1 1 calc GR . . . .
C18 C 1.3278(3) 0.1988(2) 0.76477(17) 0.0607(9) Uani 1 1 d . . . . .
H18A H 1.279443 0.185112 0.732862 0.091 Uiso 1 1 calc GR . . . .
H18B H 1.372456 0.156691 0.773457 0.091 Uiso 1 1 calc GR . . . .
H18C H 1.364123 0.242809 0.754232 0.091 Uiso 1 1 calc GR . . . .
C37 C 0.7385(4) 0.4933(2) 0.81215(16) 0.0700(10) Uani 1 1 d D U . . .
C9 C 1.3398(3) 0.4872(2) 0.9603(2) 0.0746(13) Uani 1 1 d . . . . .
H9A H 1.381947 0.463454 0.934826 0.112 Uiso 1 1 calc GR . . . .
H9B H 1.372285 0.487532 0.999477 0.112 Uiso 1 1 calc GR . . . .
H9C H 1.325697 0.538852 0.947709 0.112 Uiso 1 1 calc GR . . . .
C13 C 1.1728(4) 0.6029(2) 0.8845(2) 0.0753(13) Uani 1 1 d . . . . .
H13A H 1.193025 0.604757 0.925773 0.113 Uiso 1 1 calc GR . . . .
H13B H 1.135614 0.648071 0.872806 0.113 Uiso 1 1 calc GR . . . .
H13C H 1.230218 0.600206 0.863904 0.113 Uiso 1 1 calc GR . . . .
C21 C 1.0719(3) 0.2160(2) 0.7263(2) 0.0709(12) Uani 1 1 d . . . . .
H21A H 1.122759 0.180131 0.719408 0.106 Uiso 1 1 calc GR . . . .
H21B H 1.022599 0.217067 0.693016 0.106 Uiso 1 1 calc GR . . . .
H21C H 1.041960 0.200806 0.760235 0.106 Uiso 1 1 calc GR . . . .
C12 C 1.0204(3) 0.5374(3) 0.9039(2) 0.0777(13) Uani 1 1 d . . . . .
H12A H 0.981289 0.491890 0.896741 0.117 Uiso 1 1 calc GR . . . .
H12B H 0.981394 0.581402 0.891221 0.117 Uiso 1 1 calc GR . . . .
H12C H 1.041743 0.541652 0.944897 0.117 Uiso 1 1 calc GR . . . .
C8 C 1.1835(4) 0.4721(3) 1.00393(18) 0.0838(14) Uani 1 1 d . . . . .
H8A H 1.171354 0.525898 0.997934 0.126 Uiso 1 1 calc GR . . . .
H8B H 1.218317 0.464131 1.042030 0.126 Uiso 1 1 calc GR . . . .
H8C H 1.121652 0.445190 1.000919 0.126 Uiso 1 1 calc GR . . . .
C4 C 1.4797(7) 0.3790(8) 0.7783(7) 0.070(3) Uani 0.487(3) 1 d . . P H 1
H4A H 1.491075 0.418383 0.807311 0.105 Uiso 0.487(3) 1 calc GR . P H 1
H4B H 1.529315 0.381841 0.751902 0.105 Uiso 0.487(3) 1 calc GR . P H 1
H4C H 1.482717 0.329739 0.796998 0.105 Uiso 0.487(3) 1 calc GR . P H 1
C1 C 1.3587(8) 0.5206(6) 0.7802(5) 0.069(3) Uani 0.487(3) 1 d . . P H 1
H1A H 1.324070 0.564888 0.763905 0.104 Uiso 0.487(3) 1 calc GR . P H 1
H1B H 1.428454 0.530681 0.785100 0.104 Uiso 0.487(3) 1 calc GR . P H 1
H1C H 1.336972 0.508871 0.817394 0.104 Uiso 0.487(3) 1 calc GR . P H 1
C3 C 1.3837(6) 0.3893(6) 0.7464(4) 0.052(2) Uani 0.487(3) 1 d . . P H 1
H3 H 1.362647 0.350710 0.716685 0.063 Uiso 0.487(3) 1 calc R . P H 1
C2 C 1.3385(5) 0.4562(4) 0.7413(3) 0.0538(18) Uani 0.487(3) 1 d . . P H 1
H2 H 1.292804 0.464848 0.705883 0.065 Uiso 0.487(3) 1 calc R . P H 1
C2A C 1.4172(5) 0.4656(5) 0.8161(4) 0.070(2) Uani 0.513(3) 1 d . . P H 2
H2A H 1.462957 0.458587 0.848858 0.084 Uiso 0.513(3) 1 calc R . P H 2
C3A C 1.4151(7) 0.4111(6) 0.7660(5) 0.065(2) Uani 0.513(3) 1 d . . P H 2
H3AA H 1.408521 0.439870 0.729827 0.078 Uiso 0.513(3) 1 calc R . P H 2
H3AB H 1.357604 0.378172 0.765806 0.078 Uiso 0.513(3) 1 calc R . P H 2
C1A C 1.3540(8) 0.5242(5) 0.8144(6) 0.076(3) Uani 0.513(3) 1 d . . P H 2
H1AA H 1.308035 0.531450 0.781805 0.091 Uiso 0.513(3) 1 calc R . P H 2
H1AB H 1.355827 0.557885 0.845847 0.091 Uiso 0.513(3) 1 calc R . P H 2
C4A C 1.5068(9) 0.3620(11) 0.7689(8) 0.090(5) Uani 0.513(3) 1 d . . P H 2
H4AA H 1.515653 0.335401 0.805548 0.135 Uiso 0.513(3) 1 calc GR . P H 2
H4AB H 1.563270 0.393869 0.765289 0.135 Uiso 0.513(3) 1 calc GR . P H 2
H4AC H 1.499825 0.325437 0.737529 0.135 Uiso 0.513(3) 1 calc GR . P H 2
F13A F 0.3743(11) 0.5014(8) 0.6222(7) 0.052(2) Uani 0.283(17) 1 d D U P B 2
F15A F 0.3859(12) 0.6141(8) 0.5938(7) 0.065(2) Uani 0.283(17) 1 d D U P B 2
F14A F 0.4645(10) 0.5781(9) 0.6728(5) 0.054(2) Uani 0.283(17) 1 d D U P B 2
F18A F 0.7440(13) 0.6535(12) 0.5094(8) 0.056(3) Uani 0.142(11) 1 d D U P A 2
F16A F 0.7082(16) 0.5770(14) 0.4401(9) 0.051(3) Uani 0.142(11) 1 d D U P A 2
F17A F 0.6073(12) 0.6652(11) 0.4606(11) 0.058(3) Uani 0.142(11) 1 d D U P A 2
F6A F 0.9554(5) 0.2441(9) 0.4741(5) 0.108(4) Uani 0.557(19) 1 d D U P G 2
F5A F 1.0929(6) 0.2852(7) 0.4962(6) 0.088(3) Uani 0.557(19) 1 d D U P G 2
F4A F 1.0369(12) 0.2102(5) 0.5516(5) 0.113(4) Uani 0.557(19) 1 d D U P G 2
F2A F 1.0940(6) 0.5431(6) 0.5611(3) 0.0742(18) Uani 0.519(11) 1 d D U P F 2
F1A F 1.1100(5) 0.5109(4) 0.6479(3) 0.0764(18) Uani 0.519(11) 1 d D U P F 2
F3A F 0.9916(5) 0.5807(4) 0.6161(5) 0.0846(19) Uani 0.519(11) 1 d D U P F 2
F22A F 0.5560(14) 0.2243(12) 0.4079(8) 0.074(3) Uani 0.139(5) 1 d D U P C 2
F24A F 0.7042(11) 0.2192(11) 0.4261(6) 0.063(3) Uani 0.139(5) 1 d D U P C 2
F23A F 0.6152(16) 0.1215(7) 0.4379(8) 0.065(3) Uani 0.139(5) 1 d D U P C 2
F7A F 0.6568(8) 0.5243(7) 0.8081(4) 0.080(2) Uani 0.424(11) 1 d D U P D 2
F9A F 0.8064(10) 0.5445(8) 0.7969(4) 0.0674(19) Uani 0.424(11) 1 d D U P D 2
F8A F 0.7794(10) 0.4776(4) 0.8673(3) 0.085(2) Uani 0.424(11) 1 d D U P D 2
F12A F 0.8850(9) 0.1990(9) 0.7855(8) 0.069(2) Uani 0.160(4) 1 d D U P E 2
F11A F 0.7435(12) 0.1668(7) 0.7659(7) 0.078(3) Uani 0.160(4) 1 d D U P E 2
F10A F 0.7854(14) 0.2140(8) 0.8463(5) 0.073(3) Uani 0.160(4) 1 d D U P E 2

loop_
_atom_site_aniso_label
_atom_site_aniso_U_11
_atom_site_aniso_U_22
_atom_site_aniso_U_33
_atom_site_aniso_U_23
_atom_site_aniso_U_13
_atom_site_aniso_U_12
Rh1 0.03174(10) 0.02973(11) 0.04772(12) 0.00452(9) 0.00871(8) -0.00479(8)
P2 0.0361(3) 0.0248(3) 0.0366(3) 0.0026(3) 0.0025(3) -0.0022(2)
P1 0.0375(3) 0.0275(3) 0.0430(4) 0.0001(3) 0.0059(3) -0.0001(3)
F19 0.0583(11) 0.0676(13) 0.0448(10) 0.0084(9) 0.0090(9) -0.0149(10)
F18 0.0407(15) 0.0584(15) 0.0506(16) 0.0124(12) 0.0107(12) 0.0062(14)
F16 0.0461(12) 0.0567(19) 0.0629(18) 0.0259(15) 0.0020(11) 0.0097(11)
F20 0.0923(16) 0.0596(13) 0.0650(14) -0.0035(11) 0.0214(12) -0.0410(12)
F13 0.037(2) 0.0644(18) 0.076(3) 0.011(2) 0.021(2) 0.0072(15)
F15 0.0345(16) 0.064(3) 0.063(2) -0.0007(18) 0.0049(13) 0.0172(16)
F21 0.0395(10) 0.1025(19) 0.0981(19) 0.0364(15) 0.0285(11) 0.0090(11)
F17 0.092(3) 0.0445(16) 0.0719(18) -0.0019(14) 0.0216(17) -0.0266(17)
F14 0.0504(18) 0.078(3) 0.069(3) -0.035(2) 0.0109(18) 0.012(2)
F22 0.088(2) 0.0749(18) 0.0524(15) -0.0265(13) 0.0113(15) -0.0329(16)
F24 0.127(3) 0.0658(17) 0.0386(12) 0.0045(12) 0.0105(16) -0.0113(17)
F7 0.116(3) 0.055(3) 0.041(3) -0.010(2) 0.029(3) 0.016(2)
F9 0.127(3) 0.054(3) 0.068(5) -0.023(4) -0.020(4) -0.025(2)
F23 0.0653(15) 0.120(3) 0.0553(16) -0.0363(18) 0.0094(12) 0.0235(16)
F12 0.122(3) 0.0565(16) 0.0667(18) 0.0156(14) 0.0300(18) 0.0424(17)
F2 0.067(3) 0.034(2) 0.085(4) 0.001(3) 0.003(3) -0.0097(18)
C31 0.0255(11) 0.0330(13) 0.0338(13) -0.0013(10) 0.0048(9) -0.0018(9)
F1 0.046(3) 0.066(4) 0.120(5) -0.010(4) 0.024(3) -0.017(3)
C47 0.0253(11) 0.0261(11) 0.0363(13) 0.0009(10) 0.0013(9) 0.0033(9)
C23 0.0279(11) 0.0310(12) 0.0305(12) 0.0008(10) 0.0012(9) 0.0031(10)
C40 0.0310(12) 0.0316(13) 0.0353(13) -0.0035(10) 0.0045(10) -0.0009(10)
C28 0.0304(12) 0.0326(13) 0.0358(13) -0.0015(10) 0.0040(10) 0.0032(10)
C39 0.0272(11) 0.0258(12) 0.0352(13) -0.0056(10) 0.0012(9) -0.0014(9)
C44 0.0262(11) 0.0293(12) 0.0372(13) -0.0038(10) 0.0014(10) -0.0001(9)
F11 0.0801(19) 0.0533(16) 0.120(3) 0.0364(17) 0.0442(18) 0.0046(14)
C24 0.0294(12) 0.0322(13) 0.0380(14) -0.0025(11) 0.0015(10) 0.0029(10)
C48 0.0298(12) 0.0316(12) 0.0367(13) -0.0029(10) 0.0051(10) 0.0031(10)
C27 0.0322(13) 0.0388(14) 0.0372(14) -0.0018(11) 0.0057(11) 0.0055(11)
F6 0.138(10) 0.067(5) 0.070(5) -0.005(4) 0.067(6) 0.012(6)
C42 0.0313(12) 0.0279(12) 0.0429(14) -0.0043(11) -0.0031(10) 0.0021(10)
C32 0.0447(14) 0.0301(13) 0.0337(14) -0.0013(11) 0.0038(11) -0.0059(11)
C49 0.0279(11) 0.0319(13) 0.0400(14) 0.0025(11) 0.0035(10) -0.0004(10)
C36 0.0309(12) 0.0349(13) 0.0368(14) -0.0020(11) 0.0048(10) 0.0028(10)
C43 0.0329(12) 0.0281(12) 0.0383(14) -0.0016(11) -0.0012(10) -0.0033(10)
C26 0.0281(12) 0.0473(16) 0.0433(15) 0.0039(12) 0.0087(11) 0.0018(11)
C51 0.0332(12) 0.0330(13) 0.0355(14) -0.0003(11) 0.0004(10) 0.0027(10)
C52 0.0299(12) 0.0307(12) 0.0335(13) 0.0012(10) 0.0024(10) 0.0028(10)
C41 0.0274(12) 0.0346(13) 0.0417(14) -0.0059(11) 0.0029(10) 0.0023(10)
C34 0.0417(15) 0.0445(16) 0.0351(14) 0.0016(12) 0.0051(11) -0.0089(12)
C50 0.0339(13) 0.0315(13) 0.0407(15) -0.0007(11) -0.0015(11) -0.0011(10)
F10 0.105(2) 0.077(2) 0.086(2) 0.0288(17) -0.0372(19) 0.0094(18)
C35 0.0295(12) 0.0398(15) 0.0405(15) 0.0072(12) 0.0058(10) 0.0003(11)
C25 0.0320(13) 0.0357(14) 0.0469(16) 0.0048(12) 0.0035(11) -0.0028(11)
C33 0.0563(18) 0.0362(15) 0.0362(15) -0.0048(12) 0.0062(13) -0.0125(13)
C5 0.0372(14) 0.0398(15) 0.0463(16) 0.0026(12) 0.0115(12) -0.0033(12)
F3 0.116(5) 0.072(4) 0.073(3) -0.004(3) -0.021(3) -0.045(4)
C19 0.0470(16) 0.0444(17) 0.0435(17) -0.0030(13) -0.0065(13) -0.0043(13)
C46 0.0385(13) 0.0373(14) 0.0549(17) 0.0067(12) 0.0048(12) -0.0007(11)
C53 0.0392(15) 0.0479(17) 0.0471(17) 0.0054(14) 0.0032(13) -0.0095(13)
C54 0.0568(17) 0.0513(16) 0.0348(14) -0.0088(12) 0.0033(12) -0.0060(14)
C45 0.0361(13) 0.0463(15) 0.0548(17) -0.0064(13) 0.0084(12) 0.0075(12)
C6 0.0435(15) 0.0353(14) 0.0441(16) 0.0032(12) 0.0058(12) -0.0098(12)
F5 0.116(7) 0.106(9) 0.080(5) -0.033(5) -0.019(5) 0.075(6)
C20 0.0443(16) 0.059(2) 0.055(2) 0.0029(16) -0.0124(14) -0.0014(15)
C30 0.0412(15) 0.0499(18) 0.062(2) -0.0129(15) 0.0183(14) 0.0042(13)
C38 0.0604(18) 0.0464(16) 0.0505(17) 0.0129(14) 0.0128(14) 0.0129(14)
C7 0.062(2) 0.0462(17) 0.0412(17) -0.0071(14) -0.0009(14) -0.0051(15)
B1 0.0291(13) 0.0253(12) 0.0320(14) -0.0027(11) 0.0041(10) 0.0000(10)
F8 0.157(5) 0.049(2) 0.041(2) -0.0065(16) 0.024(3) 0.010(3)
C29 0.0429(15) 0.0414(15) 0.073(2) -0.0012(15) 0.0074(14) -0.0092(13)
C10 0.061(2) 0.055(2) 0.0400(17) 0.0090(14) -0.0064(14) -0.0016(16)
C15 0.0631(19) 0.0295(14) 0.0467(17) 0.0052(12) 0.0055(14) 0.0094(13)
C11 0.063(2) 0.0327(15) 0.066(2) -0.0021(15) 0.0108(17) 0.0120(14)
C22 0.065(2) 0.082(3) 0.0378(17) 0.0043(17) -0.0005(15) 0.013(2)
F4 0.059(3) 0.060(4) 0.126(9) -0.046(5) 0.041(4) -0.007(3)
C16 0.0585(19) 0.0472(18) 0.0538(19) 0.0097(15) -0.0041(15) 0.0196(15)
C14 0.066(2) 0.0395(17) 0.070(2) 0.0099(16) 0.0043(18) 0.0216(16)
C17 0.092(3) 0.0274(15) 0.074(3) 0.0065(16) 0.010(2) 0.0047(17)
C18 0.074(2) 0.050(2) 0.060(2) -0.0027(17) 0.0154(18) 0.0214(18)
C37 0.128(3) 0.0419(17) 0.0399(17) -0.0064(14) 0.0081(19) -0.0154(18)
C9 0.077(3) 0.057(2) 0.082(3) -0.006(2) -0.023(2) -0.022(2)
C13 0.107(4) 0.0311(17) 0.085(3) -0.0053(18) 0.002(3) 0.0081(19)
C21 0.075(3) 0.057(2) 0.075(3) -0.020(2) -0.015(2) -0.015(2)
C12 0.077(3) 0.071(3) 0.089(3) -0.004(2) 0.025(2) 0.036(2)
C8 0.112(4) 0.088(3) 0.052(2) -0.020(2) 0.012(2) 0.020(3)
C4 0.016(6) 0.088(8) 0.108(9) 0.020(6) 0.020(5) -0.004(5)
C1 0.074(6) 0.063(6) 0.076(6) 0.014(5) 0.030(5) -0.030(4)
C3 0.042(5) 0.066(5) 0.048(5) 0.005(4) 0.005(3) -0.013(4)
C2 0.056(4) 0.058(4) 0.050(4) 0.014(3) 0.018(3) -0.014(3)
C2A 0.042(4) 0.074(5) 0.095(6) 0.014(5) 0.019(4) -0.029(4)
C3A 0.042(5) 0.088(7) 0.069(6) 0.008(5) 0.024(4) -0.018(5)
C1A 0.066(5) 0.037(4) 0.128(10) 0.024(6) 0.028(7) -0.018(3)
C4A 0.020(6) 0.151(13) 0.099(9) 0.002(8) 0.012(5) 0.007(6)
F13A 0.029(4) 0.065(4) 0.064(5) -0.012(4) 0.010(4) -0.005(3)
F15A 0.056(5) 0.065(4) 0.075(5) 0.001(4) 0.015(4) 0.026(4)
F14A 0.042(4) 0.060(5) 0.063(4) -0.018(4) 0.018(3) 0.002(4)
F18A 0.058(5) 0.045(5) 0.065(5) 0.010(5) 0.009(4) -0.012(4)
F16A 0.049(6) 0.055(5) 0.051(5) 0.011(4) 0.007(5) 0.001(5)
F17A 0.060(5) 0.045(5) 0.070(6) 0.022(5) 0.009(5) 0.004(4)
F6A 0.067(3) 0.137(9) 0.117(6) -0.090(6) -0.003(4) 0.023(4)
F5A 0.063(4) 0.077(4) 0.138(8) -0.034(5) 0.067(4) 0.000(3)
F4A 0.196(11) 0.041(3) 0.115(7) 0.020(4) 0.077(6) 0.054(5)
F2A 0.070(4) 0.068(3) 0.084(3) 0.023(3) 0.007(3) -0.028(3)
F1A 0.070(3) 0.063(3) 0.088(3) 0.003(3) -0.031(3) -0.025(3)
F3A 0.055(2) 0.056(3) 0.144(5) -0.032(4) 0.016(4) -0.009(2)
F22A 0.093(5) 0.081(5) 0.045(5) 0.000(5) -0.007(5) -0.003(5)
F24A 0.078(4) 0.079(5) 0.036(5) -0.030(4) 0.022(4) -0.009(5)
F23A 0.084(6) 0.066(4) 0.048(5) -0.022(4) 0.013(5) -0.002(5)
F7A 0.128(4) 0.063(4) 0.059(5) -0.029(4) 0.047(4) -0.009(3)
F9A 0.118(4) 0.039(3) 0.040(4) -0.010(3) -0.012(4) -0.024(3)
F8A 0.165(5) 0.052(3) 0.038(2) -0.013(2) 0.004(4) -0.015(4)
F12A 0.074(4) 0.053(5) 0.082(5) 0.013(5) 0.013(4) 0.025(4)
F11A 0.096(5) 0.049(5) 0.089(5) 0.017(4) 0.003(5) 0.002(4)
F10A 0.100(5) 0.052(5) 0.068(4) 0.024(4) 0.019(4) 0.017(5)

loop_
_atom_type_symbol
_atom_type_description
_atom_type_scat_dispersion_real
_atom_type_scat_dispersion_imag
_atom_type_scat_source
C C 0.0181 0.0091 'International Tables Vol C Tables 4.2.6.8 and 6.1.1.4'
H H 0.0000 0.0000 'International Tables Vol C Tables 4.2.6.8 and 6.1.1.4'
B B 0.0090 0.0039 'International Tables Vol C Tables 4.2.6.8 and 6.1.1.4'
F F 0.0727 0.0534 'International Tables Vol C Tables 4.2.6.8 and 6.1.1.4'
P P 0.2955 0.4335 'International Tables Vol C Tables 4.2.6.8 and 6.1.1.4'
Rh Rh 0.0927 3.6045 'International Tables Vol C Tables 4.2.6.8 and 6.1.1.4'

loop_
_geom_angle_atom_site_label_1
_geom_angle_atom_site_label_2
_geom_angle_atom_site_label_3
_geom_angle
P2 Rh1 P1 87.35(3)
P2 Rh1 C1 153.8(3)
P2 Rh1 C3 96.6(2)
P2 Rh1 C3A 111.0(3)
P1 Rh1 C1 113.1(3)
P1 Rh1 C3 176.0(2)
P1 Rh1 C3A 158.9(3)
C3 Rh1 C1 63.3(4)
C2 Rh1 P2 117.3(2)
C2 Rh1 P1 143.4(2)
C2 Rh1 C1 37.0(3)
C2 Rh1 C3 34.3(3)
C2A Rh1 P2 144.6(3)
C2A Rh1 P1 119.7(3)
C2A Rh1 C3A 39.3(4)
C2A Rh1 C1A 36.0(4)
C1A Rh1 P2 173.2(3)
C1A Rh1 P1 96.7(3)
C1A Rh1 C3A 66.1(4)
C19 P2 Rh1 113.72(11)
C19 P2 C15 110.17(15)
C6 P2 Rh1 108.70(10)
C6 P2 C19 106.74(15)
C6 P2 C15 102.70(14)
C15 P2 Rh1 113.96(11)
C5 P1 Rh1 108.21(10)
C5 P1 C7 105.97(15)
C5 P1 C11 102.23(15)
C7 P1 Rh1 114.23(12)
C7 P1 C11 109.88(16)
C11 P1 Rh1 115.20(12)
C32 C31 C36 115.5(2)
C32 C31 B1 123.9(2)
C36 C31 B1 120.5(2)
C48 C47 C52 115.2(2)
C48 C47 B1 121.9(2)
C52 C47 B1 122.8(2)
C28 C23 C24 115.6(2)
C28 C23 B1 125.4(2)
C24 C23 B1 119.0(2)
C39 C40 H40 118.8
C41 C40 H40 118.8
C41 C40 C39 122.3(3)
C23 C28 H28 119.0
C27 C28 C23 122.0(3)
C27 C28 H28 119.0
C40 C39 B1 120.7(2)
C44 C39 C40 115.5(2)
C44 C39 B1 123.7(2)
C39 C44 H44 118.8
C43 C44 C39 122.4(2)
C43 C44 H44 118.8
C23 C24 H24 118.9
C25 C24 C23 122.3(3)
C25 C24 H24 118.9
C47 C48 H48 118.5
C49 C48 C47 123.0(3)
C49 C48 H48 118.5
C28 C27 C30 118.8(3)
C26 C27 C28 121.4(3)
C26 C27 C30 119.9(3)
C43 C42 H42 120.9
C43 C42 C41 118.2(2)
C41 C42 H42 120.9
C31 C32 H32 119.0
C31 C32 C33 122.0(3)
C33 C32 H32 119.0
C48 C49 C50 120.7(3)
C48 C49 C53 119.8(3)
C50 C49 C53 119.5(3)
C31 C36 H36 118.7
C35 C36 C31 122.6(3)
C35 C36 H36 118.7
C44 C43 C46 120.8(3)
C42 C43 C44 120.7(3)
C42 C43 C46 118.4(2)
C27 C26 H26 121.0
C27 C26 C25 118.1(2)
C25 C26 H26 121.0
C52 C51 C54 118.9(3)
C50 C51 C52 121.6(3)
C50 C51 C54 119.4(3)
C47 C52 H52 119.1
C51 C52 C47 121.8(2)
C51 C52 H52 119.1
C40 C41 C45 119.6(3)
C42 C41 C40 120.8(2)
C42 C41 C45 119.5(3)
C35 C34 H34 121.0
C33 C34 H34 121.0
C33 C34 C35 118.1(3)
C49 C50 H50 121.2
C51 C50 C49 117.6(3)
C51 C50 H50 121.2
C36 C35 C38 120.6(3)
C34 C35 C36 120.6(3)
C34 C35 C38 118.7(3)
C24 C25 C29 119.7(3)
C26 C25 C24 120.6(3)
C26 C25 C29 119.7(3)
C32 C33 C37 118.8(3)
C34 C33 C32 121.1(3)
C34 C33 C37 120.1(3)
P1 C5 H5A 109.1
P1 C5 H5B 109.1
H5A C5 H5B 107.9
C6 C5 P1 112.28(19)
C6 C5 H5A 109.1
C6 C5 H5B 109.1
C20 C19 P2 107.3(2)
C20 C19 C22 107.5(3)
C20 C19 C21 108.5(3)
C22 C19 P2 109.8(2)
C21 C19 P2 113.0(3)
C21 C19 C22 110.4(3)
F18 C46 F16 105.5(3)
F18 C46 C43 113.8(3)
F16 C46 C43 112.8(3)
F17 C46 F18 105.7(3)
F17 C46 F16 106.1(3)
F17 C46 C43 112.3(3)
F18A C46 C43 103.6(9)
F16A C46 C43 111.8(13)
F16A C46 F18A 104.9(11)
F17A C46 C43 114.8(9)
F17A C46 F18A 104.4(10)
F17A C46 F16A 115.7(14)
F19 C53 C49 112.7(2)
F20 C53 F19 106.2(3)
F20 C53 F21 105.8(3)
F20 C53 C49 113.1(3)
F21 C53 F19 105.8(3)
F21 C53 C49 112.6(3)
F22 C54 C51 112.9(3)
F24 C54 F22 105.5(3)
F24 C54 F23 107.5(3)
F24 C54 C51 114.1(3)
F23 C54 F22 104.8(3)
F23 C54 C51 111.3(3)
F22A C54 C51 107.8(9)
F22A C54 F24A 100.2(11)
F24A C54 C51 113.0(6)
F23A C54 C51 116.1(9)
F23A C54 F22A 106.6(11)
F23A C54 F24A 111.6(11)
F13 C45 F15 105.3(3)
F13 C45 C41 112.8(4)
F15 C45 C41 112.8(3)
F14 C45 F13 106.1(4)
F14 C45 F15 106.2(3)
F14 C45 C41 113.0(3)
F13A C45 C41 113.9(8)
F13A C45 F14A 105.0(8)
F15A C45 C41 114.1(6)
F15A C45 F13A 108.8(8)
F15A C45 F14A 106.5(7)
F14A C45 C41 107.9(6)
P2 C6 H6A 109.2
P2 C6 H6B 109.2
C5 C6 P2 112.26(19)
C5 C6 H6A 109.2
C5 C6 H6B 109.2
H6A C6 H6B 107.9
C19 C20 H20A 109.5
C19 C20 H20B 109.5
C19 C20 H20C 109.5
H20A C20 H20B 109.5
H20A C20 H20C 109.5
H20B C20 H20C 109.5
F6 C30 C27 116.5(7)
F6 C30 F5 103.0(8)
F6 C30 F4 107.6(7)
F5 C30 C27 110.8(6)
F4 C30 C27 115.8(4)
F4 C30 F5 101.4(6)
F6A C30 C27 110.1(4)
F5A C30 C27 111.9(6)
F5A C30 F6A 101.7(6)
F4A C30 C27 114.1(5)
F4A C30 F6A 110.1(7)
F4A C30 F5A 108.3(7)
F12 C38 C35 113.1(3)
F11 C38 F12 105.9(4)
F11 C38 F10 106.9(3)
F11 C38 C35 113.1(3)
F10 C38 F12 105.3(3)
F10 C38 C35 112.0(3)
F12A C38 C35 110.2(7)
F12A C38 F11A 103.1(10)
F12A C38 F10A 109.0(10)
F11A C38 C35 112.4(7)
F10A C38 C35 116.3(7)
F10A C38 F11A 104.9(11)
C10 C7 P1 107.6(2)
C10 C7 C9 106.8(3)
C9 C7 P1 109.6(3)
C8 C7 P1 114.5(3)
C8 C7 C10 107.6(3)
C8 C7 C9 110.4(4)
C31 B1 C47 110.0(2)
C31 B1 C23 104.9(2)
C31 B1 C39 112.6(2)
C47 B1 C39 105.87(19)
C23 B1 C47 113.4(2)
C23 B1 C39 110.2(2)
F2 C29 C25 110.3(4)
F1 C29 F2 102.9(5)
F1 C29 C25 114.9(5)
F3 C29 F2 104.4(5)
F3 C29 F1 110.5(6)
F3 C29 C25 112.9(4)
F2A C29 C25 111.6(5)
F2A C29 F1A 102.4(5)
F1A C29 C25 111.4(4)
F3A C29 C25 116.1(4)
F3A C29 F2A 107.7(6)
F3A C29 F1A 106.6(5)
C7 C10 H10A 109.5
C7 C10 H10B 109.5
C7 C10 H10C 109.5
H10A C10 H10B 109.5
H10A C10 H10C 109.5
H10B C10 H10C 109.5
C16 C15 P2 106.7(2)
C17 C15 P2 113.5(2)
C17 C15 C16 108.1(3)
C18 C15 P2 111.6(2)
C18 C15 C16 107.9(3)
C18 C15 C17 108.8(3)
C14 C11 P1 106.7(2)
C14 C11 C12 107.4(3)
C13 C11 P1 111.8(3)
C13 C11 C14 108.5(3)
C13 C11 C12 108.9(3)
C12 C11 P1 113.4(3)
C19 C22 H22A 109.5
C19 C22 H22B 109.5
C19 C22 H22C 109.5
H22A C22 H22B 109.5
H22A C22 H22C 109.5
H22B C22 H22C 109.5
C15 C16 H16A 109.5
C15 C16 H16B 109.5
C15 C16 H16C 109.5
H16A C16 H16B 109.5
H16A C16 H16C 109.5
H16B C16 H16C 109.5
C11 C14 H14A 109.5
C11 C14 H14B 109.5
C11 C14 H14C 109.5
H14A C14 H14B 109.5
H14A C14 H14C 109.5
H14B C14 H14C 109.5
C15 C17 H17A 109.5
C15 C17 H17B 109.5
C15 C17 H17C 109.5
H17A C17 H17B 109.5
H17A C17 H17C 109.5
H17B C17 H17C 109.5
C15 C18 H18A 109.5
C15 C18 H18B 109.5
C15 C18 H18C 109.5
H18A C18 H18B 109.5
H18A C18 H18C 109.5
H18B C18 H18C 109.5
F7 C37 C33 109.3(4)
F9 C37 F7 101.7(7)
F9 C37 C33 118.8(7)
F9 C37 F8 111.6(5)
F8 C37 F7 97.8(5)
F8 C37 C33 114.6(4)
F7A C37 C33 117.1(7)
F7A C37 F9A 109.0(9)
F7A C37 F8A 115.6(6)
F9A C37 C33 105.6(6)
F8A C37 C33 108.5(5)
F8A C37 F9A 99.0(6)
C7 C9 H9A 109.5
C7 C9 H9B 109.5
C7 C9 H9C 109.5
H9A C9 H9B 109.5
H9A C9 H9C 109.5
H9B C9 H9C 109.5
C11 C13 H13A 109.5
C11 C13 H13B 109.5
C11 C13 H13C 109.5
H13A C13 H13B 109.5
H13A C13 H13C 109.5
H13B C13 H13C 109.5
C19 C21 H21A 109.5
C19 C21 H21B 109.5
C19 C21 H21C 109.5
H21A C21 H21B 109.5
H21A C21 H21C 109.5
H21B C21 H21C 109.5
C11 C12 H12A 109.5
C11 C12 H12B 109.5
C11 C12 H12C 109.5
H12A C12 H12B 109.5
H12A C12 H12C 109.5
H12B C12 H12C 109.5
C7 C8 H8A 109.5
C7 C8 H8B 109.5
C7 C8 H8C 109.5
H8A C8 H8B 109.5
H8A C8 H8C 109.5
H8B C8 H8C 109.5
H4A C4 H4B 109.5
H4A C4 H4C 109.5
H4B C4 H4C 109.5
C3 C4 H4A 109.5
C3 C4 H4B 109.5
C3 C4 H4C 109.5
Rh1 C1 H1A 123.0
Rh1 C1 H1B 126.8
Rh1 C1 H1C 47.3
H1A C1 H1B 109.5
H1A C1 H1C 109.5
H1B C1 H1C 109.5
C2 C1 Rh1 62.3(4)
C2 C1 H1A 109.5
C2 C1 H1B 109.5
C2 C1 H1C 109.5
Rh1 C3 H3 116.7
C4 C3 Rh1 105.9(8)
C4 C3 H3 116.7
C2 C3 Rh1 65.2(5)
C2 C3 C4 123.0(10)
C2 C3 H3 116.7
Rh1 C2 H2 117.1
C1 C2 Rh1 80.8(4)
C1 C2 H2 117.1
C3 C2 Rh1 80.5(5)
C3 C2 C1 125.3(9)
C3 C2 H2 117.1
Rh1 C2A H2A 118.0
C3A C2A Rh1 77.3(4)
C3A C2A H2A 119.7
C1A C2A Rh1 75.8(5)
C1A C2A H2A 119.7
C1A C2A C3A 120.6(10)
Rh1 C3A H3AA 114.7
Rh1 C3A H3AB 46.4
C2A C3A Rh1 63.4(4)
C2A C3A H3AA 109.1
C2A C3A H3AB 109.1
C2A C3A C4A 112.6(10)
H3AA C3A H3AB 107.8
C4A C3A Rh1 134.7(9)
C4A C3A H3AA 109.1
C4A C3A H3AB 109.1
Rh1 C1A H1AA 81.6
Rh1 C1A H1AB 121.2
C2A C1A Rh1 68.2(4)
C2A C1A H1AA 120.0
C2A C1A H1AB 120.0
H1AA C1A H1AB 120.0
C3A C4A H4AA 109.5
C3A C4A H4AB 109.5
C3A C4A H4AC 109.5
H4AA C4A H4AB 109.5
H4AA C4A H4AC 109.5
H4AB C4A H4AC 109.5

loop_
_geom_bond_atom_site_label_1
_geom_bond_atom_site_label_2
_geom_bond_distance
Rh1 P2 2.2618(7)
Rh1 P1 2.2649(8)
Rh1 C1 2.418(9)
Rh1 C3 2.356(9)
Rh1 C2 2.168(6)
Rh1 C2A 2.154(6)
Rh1 C3A 2.349(9)
Rh1 C1A 2.250(8)
P2 C19 1.881(3)
P2 C6 1.838(3)
P2 C15 1.899(3)
P1 C5 1.848(3)
P1 C7 1.876(3)
P1 C11 1.894(3)
F19 C53 1.339(4)
F18 C46 1.343(4)
F16 C46 1.354(4)
F20 C53 1.334(4)
F13 C45 1.348(6)
F15 C45 1.349(5)
F21 C53 1.336(4)
F17 C46 1.336(4)
F14 C45 1.329(5)
F22 C54 1.344(4)
F24 C54 1.312(4)
F7 C37 1.433(8)
F9 C37 1.295(9)
F23 C54 1.329(4)
F12 C38 1.338(4)
F2 C29 1.361(7)
C31 C32 1.394(4)
C31 C36 1.402(4)
C31 B1 1.640(4)
F1 C29 1.311(8)
C47 C48 1.397(4)
C47 C52 1.408(4)
C47 B1 1.646(4)
C23 C28 1.397(4)
C23 C24 1.406(4)
C23 B1 1.645(4)
C40 H40 0.9500
C40 C39 1.400(3)
C40 C41 1.394(4)
C28 H28 0.9500
C28 C27 1.393(4)
C39 C44 1.398(4)
C39 B1 1.647(4)
C44 H44 0.9500
C44 C43 1.396(4)
F11 C38 1.298(4)
C24 H24 0.9500
C24 C25 1.392(4)
C48 H48 0.9500
C48 C49 1.388(4)
C27 C26 1.377(4)
C27 C30 1.499(4)
F6 C30 1.268(9)
C42 H42 0.9500
C42 C43 1.381(4)
C42 C41 1.383(4)
C32 H32 0.9500
C32 C33 1.400(4)
C49 C50 1.390(4)
C49 C53 1.492(4)
C36 H36 0.9500
C36 C35 1.391(4)
C43 C46 1.498(4)
C26 H26 0.9500
C26 C25 1.389(4)
C51 C52 1.392(4)
C51 C50 1.381(4)
C51 C54 1.499(4)
C52 H52 0.9500
C41 C45 1.497(4)
C34 H34 0.9500
C34 C35 1.384(4)
C34 C33 1.380(4)
C50 H50 0.9500
F10 C38 1.329(4)
C35 C38 1.497(4)
C25 C29 1.494(4)
C33 C37 1.491(5)
C5 H5A 0.9900
C5 H5B 0.9900
C5 C6 1.530(4)
F3 C29 1.293(7)
C19 C20 1.528(5)
C19 C22 1.536(5)
C19 C21 1.531(5)
C46 F18A 1.392(12)
C46 F16A 1.308(13)
C46 F17A 1.286(11)
C54 F22A 1.335(12)
C54 F24A 1.347(11)
C54 F23A 1.279(12)
C45 F13A 1.310(11)
C45 F15A 1.308(9)
C45 F14A 1.370(10)
C6 H6A 0.9900
C6 H6B 0.9900
F5 C30 1.352(8)
C20 H20A 0.9800
C20 H20B 0.9800
C20 H20C 0.9800
C30 F4 1.333(7)
C30 F6A 1.339(6)
C30 F5A 1.314(7)
C30 F4A 1.250(8)
C38 F12A 1.290(11)
C38 F11A 1.329(11)
C38 F10A 1.311(11)
C7 C10 1.533(5)
C7 C9 1.537(5)
C7 C8 1.530(5)
F8 C37 1.352(6)
C29 F2A 1.348(7)
C29 F1A 1.360(6)
C29 F3A 1.297(7)
C10 H10A 0.9800
C10 H10B 0.9800
C10 H10C 0.9800
C15 C16 1.542(5)
C15 C17 1.532(5)
C15 C18 1.531(5)
C11 C14 1.539(5)
C11 C13 1.537(5)
C11 C12 1.540(5)
C22 H22A 0.9800
C22 H22B 0.9800
C22 H22C 0.9800
C16 H16A 0.9800
C16 H16B 0.9800
C16 H16C 0.9800
C14 H14A 0.9800
C14 H14B 0.9800
C14 H14C 0.9800
C17 H17A 0.9800
C17 H17B 0.9800
C17 H17C 0.9800
C18 H18A 0.9800
C18 H18B 0.9800
C18 H18C 0.9800
C37 F7A 1.257(10)
C37 F9A 1.388(10)
C37 F8A 1.385(7)
C9 H9A 0.9800
C9 H9B 0.9800
C9 H9C 0.9800
C13 H13A 0.9800
C13 H13B 0.9800
C13 H13C 0.9800
C21 H21A 0.9800
C21 H21B 0.9800
C21 H21C 0.9800
C12 H12A 0.9800
C12 H12B 0.9800
C12 H12C 0.9800
C8 H8A 0.9800
C8 H8B 0.9800
C8 H8C 0.9800
C4 H4A 0.9800
C4 H4B 0.9800
C4 H4C 0.9800
C4 C3 1.466(14)
C1 H1A 0.9800
C1 H1B 0.9800
C1 H1C 0.9800
C1 C2 1.474(13)
C3 H3 1.0000
C3 C2 1.347(13)
C2 H2 1.0000
C2A H2A 0.9500
C2A C3A 1.525(14)
C2A C1A 1.363(14)
C3A H3AA 0.9900
C3A H3AB 0.9900
C3A C4A 1.541(14)
C1A H1AA 0.9500
C1A H1AB 0.9500
C4A H4AA 0.9800
C4A H4AB 0.9800
C4A H4AC 0.9800

loop_
_geom_torsion_atom_site_label_1
_geom_torsion_atom_site_label_2
_geom_torsion_atom_site_label_3
_geom_torsion_atom_site_label_4
_geom_torsion
Rh1 P2 C19 C20 -67.7(2)
Rh1 P2 C19 C22 48.9(3)
Rh1 P2 C19 C21 172.7(2)
Rh1 P2 C6 C5 28.9(2)
Rh1 P2 C15 C16 37.9(3)
Rh1 P2 C15 C17 156.8(2)
Rh1 P2 C15 C18 -79.8(3)
Rh1 P1 C5 C6 29.4(2)
Rh1 P1 C7 C10 -67.4(3)
Rh1 P1 C7 C9 48.3(3)
Rh1 P1 C7 C8 173.0(3)
Rh1 P1 C11 C14 41.0(3)
Rh1 P1 C11 C13 -77.4(3)
Rh1 P1 C11 C12 159.1(3)
Rh1 C1 C2 C3 -71.3(7)
Rh1 C3 C2 C1 71.4(7)
Rh1 C2A C3A C4A -130.0(9)
P1 C5 C6 P2 -37.5(3)
C31 C32 C33 C34 0.2(5)
C31 C32 C33 C37 -177.8(3)
C31 C36 C35 C34 -0.7(4)
C31 C36 C35 C38 176.0(3)
C47 C48 C49 C50 0.3(4)
C47 C48 C49 C53 -179.0(3)
C23 C28 C27 C26 1.7(4)
C23 C28 C27 C30 -178.1(3)
C23 C24 C25 C26 -0.2(4)
C23 C24 C25 C29 -179.1(3)
C40 C39 C44 C43 1.2(4)
C40 C39 B1 C31 -47.2(3)
C40 C39 B1 C47 73.0(3)
C40 C39 B1 C23 -164.0(2)
C40 C41 C45 F13 -29.7(5)
C40 C41 C45 F15 -149.0(4)
C40 C41 C45 F14 90.6(6)
C40 C41 C45 F13A -51.4(9)
C40 C41 C45 F15A -177.1(11)
C40 C41 C45 F14A 64.8(8)
C28 C23 C24 C25 2.9(4)
C28 C23 B1 C31 106.6(3)
C28 C23 B1 C47 -13.5(4)
C28 C23 B1 C39 -132.0(3)
C28 C27 C26 C25 1.2(4)
C28 C27 C30 F6 136.6(10)
C28 C27 C30 F5 -106.0(9)
C28 C27 C30 F4 8.7(9)
C28 C27 C30 F6A 53.2(10)
C28 C27 C30 F5A 165.5(7)
C28 C27 C30 F4A -71.1(10)
C39 C40 C41 C42 0.3(4)
C39 C40 C41 C45 -176.6(2)
C39 C44 C43 C42 -1.4(4)
C39 C44 C43 C46 175.0(3)
C44 C39 B1 C31 136.6(2)
C44 C39 B1 C47 -103.2(3)
C44 C39 B1 C23 19.9(3)
C44 C43 C46 F18 18.6(4)
C44 C43 C46 F16 138.8(3)
C44 C43 C46 F17 -101.4(4)
C44 C43 C46 F18A -73.2(11)
C44 C43 C46 F16A 39.2(12)
C44 C43 C46 F17A 173.6(14)
C24 C23 C28 C27 -3.7(4)
C24 C23 B1 C31 -70.6(3)
C24 C23 B1 C47 169.3(2)
C24 C23 B1 C39 50.8(3)
C24 C25 C29 F2 -50.1(6)
C24 C25 C29 F1 -165.8(6)
C24 C25 C29 F3 66.2(7)
C24 C25 C29 F2A -141.4(5)
C24 C25 C29 F1A 104.8(6)
C24 C25 C29 F3A -17.4(8)
C48 C47 C52 C51 -3.9(4)
C48 C47 B1 C31 26.9(3)
C48 C47 B1 C23 144.1(2)
C48 C47 B1 C39 -95.0(3)
C48 C49 C50 C51 -1.7(4)
C48 C49 C53 F19 -37.1(4)
C48 C49 C53 F20 -157.6(3)
C48 C49 C53 F21 82.5(3)
C27 C26 C25 C24 -1.9(4)
C27 C26 C25 C29 176.9(3)
C42 C43 C46 F18 -164.9(3)
C42 C43 C46 F16 -44.7(4)
C42 C43 C46 F17 75.1(4)
C42 C43 C46 F18A 103.3(11)
C42 C43 C46 F16A -144.3(11)
C42 C43 C46 F17A -9.9(15)
C42 C41 C45 F13 153.3(5)
C42 C41 C45 F15 34.0(5)
C42 C41 C45 F14 -86.4(6)
C42 C41 C45 F13A 131.6(8)
C42 C41 C45 F15A 5.9(11)
C42 C41 C45 F14A -112.2(8)
C32 C31 C36 C35 2.0(4)
C32 C31 B1 C47 -139.3(2)
C32 C31 B1 C23 98.3(3)
C32 C31 B1 C39 -21.5(3)
C32 C33 C37 F7 42.9(6)
C32 C33 C37 F9 -73.0(8)
C32 C33 C37 F8 151.5(6)
C32 C33 C37 F7A 61.2(8)
C32 C33 C37 F9A -60.4(7)
C32 C33 C37 F8A -165.7(6)
C36 C31 C32 C33 -1.7(4)
C36 C31 B1 C47 44.2(3)
C36 C31 B1 C23 -78.2(3)
C36 C31 B1 C39 162.0(2)
C36 C35 C38 F12 21.7(5)
C36 C35 C38 F11 -98.6(4)
C36 C35 C38 F10 140.5(3)
C36 C35 C38 F12A 73.6(10)
C36 C35 C38 F11A -40.8(10)
C36 C35 C38 F10A -161.8(10)
C43 C42 C41 C40 -0.5(4)
C43 C42 C41 C45 176.5(2)
C26 C27 C30 F6 -43.2(11)
C26 C27 C30 F5 74.2(10)
C26 C27 C30 F4 -171.1(9)
C26 C27 C30 F6A -126.6(10)
C26 C27 C30 F5A -14.3(8)
C26 C27 C30 F4A 109.1(9)
C26 C25 C29 F2 131.0(5)
C26 C25 C29 F1 15.3(7)
C26 C25 C29 F3 -112.7(7)
C26 C25 C29 F2A 39.7(6)
C26 C25 C29 F1A -74.1(6)
C26 C25 C29 F3A 163.7(7)
C52 C47 C48 C49 2.5(4)
C52 C47 B1 C31 -156.5(2)
C52 C47 B1 C23 -39.3(3)
C52 C47 B1 C39 81.6(3)
C52 C51 C50 C49 0.2(4)
C52 C51 C54 F22 -177.2(3)
C52 C51 C54 F24 -56.7(4)
C52 C51 C54 F23 65.2(4)
C52 C51 C54 F22A -95.1(11)
C52 C51 C54 F24A 14.7(11)
C52 C51 C54 F23A 145.5(11)
C41 C40 C39 C44 -0.7(4)
C41 C40 C39 B1 -177.2(2)
C41 C42 C43 C44 1.0(4)
C41 C42 C43 C46 -175.5(2)
C34 C35 C38 F12 -161.5(3)
C34 C35 C38 F11 78.2(4)
C34 C35 C38 F10 -42.7(4)
C34 C35 C38 F12A -109.6(10)
C34 C35 C38 F11A 136.0(10)
C34 C35 C38 F10A 15.0(11)
C34 C33 C37 F7 -135.1(5)
C34 C33 C37 F9 109.0(7)
C34 C33 C37 F8 -26.5(7)
C34 C33 C37 F7A -116.8(7)
C34 C33 C37 F9A 121.6(7)
C34 C33 C37 F8A 16.3(7)
C50 C49 C53 F19 143.6(3)
C50 C49 C53 F20 23.0(4)
C50 C49 C53 F21 -96.9(3)
C50 C51 C52 C47 2.7(4)
C50 C51 C54 F22 5.6(4)
C50 C51 C54 F24 126.1(4)
C50 C51 C54 F23 -112.0(4)
C50 C51 C54 F22A 87.7(11)
C50 C51 C54 F24A -162.5(11)
C50 C51 C54 F23A -31.7(12)
C35 C34 C33 C32 1.1(4)
C35 C34 C33 C37 179.1(3)
C33 C34 C35 C36 -0.9(4)
C33 C34 C35 C38 -177.7(3)
C5 P1 C7 C10 51.6(3)
C5 P1 C7 C9 167.4(3)
C5 P1 C7 C8 -67.9(3)
C5 P1 C11 C14 -76.0(3)
C5 P1 C11 C13 165.6(3)
C5 P1 C11 C12 42.0(3)
C19 P2 C6 C5 -94.1(2)
C19 P2 C15 C16 167.1(2)
C19 P2 C15 C17 -74.0(3)
C19 P2 C15 C18 49.4(3)
C53 C49 C50 C51 177.6(3)
C54 C51 C52 C47 -174.4(3)
C54 C51 C50 C49 177.4(3)
C6 P2 C19 C20 52.1(3)
C6 P2 C19 C22 168.8(2)
C6 P2 C19 C21 -67.4(3)
C6 P2 C15 C16 -79.5(2)
C6 P2 C15 C17 39.4(3)
C6 P2 C15 C18 162.8(3)
C30 C27 C26 C25 -179.0(3)
C7 P1 C5 C6 -93.5(2)
C7 P1 C11 C14 171.8(2)
C7 P1 C11 C13 53.4(3)
C7 P1 C11 C12 -70.2(3)
B1 C31 C32 C33 -178.4(3)
B1 C31 C36 C35 178.7(2)
B1 C47 C48 C49 179.3(2)
B1 C47 C52 C51 179.2(2)
B1 C23 C28 C27 179.0(2)
B1 C23 C24 C25 -179.6(3)
B1 C39 C44 C43 177.6(2)
C15 P2 C19 C20 162.9(2)
C15 P2 C19 C22 -80.5(3)
C15 P2 C19 C21 43.4(3)
C15 P2 C6 C5 150.0(2)
C11 P1 C5 C6 151.4(2)
C11 P1 C7 C10 161.3(2)
C11 P1 C7 C9 -82.9(3)
C11 P1 C7 C8 41.8(4)
C4 C3 C2 Rh1 -93.3(10)
C4 C3 C2 C1 -21.9(14)
C3A C2A C1A Rh1 65.6(6)
C1A C2A C3A Rh1 -64.9(6)
C1A C2A C3A C4A 165.1(10)
